data_7047670
loop_
_publ_author_name
'Dopta, Joanna'
'Grzanna, Sven'
'N\"ather, Christian'
'Bensch, Wolfgang'

_publ_section_title
;
 On the influence of the titanium source on the composition and structure
 of novel titanoniobates.
;
_journal_issue 42
_journal_name_full 'Dalton transactions (Cambridge, England : 2003)'
_journal_page_first 15103
_journal_page_last 15113
_journal_paper_doi 10.1039/c8dt02835d
_journal_volume 47
_journal_year 2018
_chemical_formula_sum 'C40 H140 N16 Nb8 Ni4 O50 Ti2'
_chemical_formula_weight 2719.59
_space_group_crystal_system monoclinic
_space_group_IT_number 12
_space_group_name_Hall '-C 2y'
_space_group_name_H-M_alt 'C 1 2/m 1'
_symmetry_space_group_name_Hall '-C 2y'
_symmetry_space_group_name_H-M 'C 1 2/m 1'
_atom_sites_solution_hydrogens geom
_audit_creation_method SHELXL-2014
_audit_update_record
;
2018-09-14 deposited with the CCDC.
2018-09-27 downloaded from the CCDC.
;
_cell_angle_alpha 90
_cell_angle_beta 128.456(2)
_cell_angle_gamma 90
_cell_formula_units_Z 2
_cell_length_a 18.8775(6)
_cell_length_b 21.9384(5)
_cell_length_c 14.6624(4)
_cell_measurement_reflns_used 5340
_cell_measurement_temperature 170(2)
_cell_measurement_theta_max 27.005
_cell_measurement_theta_min 1.661
_cell_volume 4755.1(3)
_computing_cell_refinement 'X-AREA (STOE, 2008)'
_computing_data_collection 'X-AREA (STOE, 2008)'
_computing_data_reduction 'X-AREA (STOE, 2008)'
_computing_molecular_graphics 'XP (Sheldrick, 2008) and Diamond (Brandenburg, 2014)'
_computing_structure_refinement 'SHELXL-2014/7 (Sheldrick, 2015)'
_computing_structure_solution 'SHELXS-97 (Sheldrick, 2008)'
_diffrn_ambient_temperature 170(2)
_diffrn_measured_fraction_theta_full 1.000
_diffrn_measured_fraction_theta_max 1.000
_diffrn_measurement_device_type 'Stoe IPDS-2'
_diffrn_measurement_method 'omega scans'
_diffrn_radiation_type MoK\a
_diffrn_radiation_wavelength 0.71073
_diffrn_reflns_av_R_equivalents 0.0433
_diffrn_reflns_av_unetI/netI 0.0211
_diffrn_reflns_Laue_measured_fraction_full 1.000
_diffrn_reflns_Laue_measured_fraction_max 1.000
_diffrn_reflns_limit_h_max 24
_diffrn_reflns_limit_h_min -24
_diffrn_reflns_limit_k_max 28
_diffrn_reflns_limit_k_min -28
_diffrn_reflns_limit_l_max 18
_diffrn_reflns_limit_l_min -17
_diffrn_reflns_number 34711
_diffrn_reflns_point_group_measured_fraction_full 1.000
_diffrn_reflns_point_group_measured_fraction_max 1.000
_diffrn_reflns_theta_full 25.242
_diffrn_reflns_theta_max 27.005
_diffrn_reflns_theta_min 1.661
_diffrn_source 'fine-focus sealed tube'
_exptl_absorpt_coefficient_mu 1.948
_exptl_absorpt_correction_T_max 0.8078
_exptl_absorpt_correction_T_min 0.5950
_exptl_absorpt_correction_type numerical
_exptl_absorpt_process_details 'X-Shape (STOE & CIE, 1998)'
_exptl_crystal_colour 'pale purple'
_exptl_crystal_density_diffrn 1.899
_exptl_crystal_description block
_exptl_crystal_F_000 2752
_exptl_crystal_size_max 0.16
_exptl_crystal_size_mid 0.11
_exptl_crystal_size_min 0.06
_refine_diff_density_max 0.611
_refine_diff_density_min -0.813
_refine_diff_density_rms 0.099
_refine_ls_extinction_method none
_refine_ls_goodness_of_fit_ref 1.057
_refine_ls_hydrogen_treatment constr
_refine_ls_matrix_type full
_refine_ls_number_parameters 349
_refine_ls_number_reflns 5340
_refine_ls_number_restraints 0
_refine_ls_restrained_S_all 1.057
_refine_ls_R_factor_all 0.0348
_refine_ls_R_factor_gt 0.0299
_refine_ls_shift/su_max 0.001
_refine_ls_shift/su_mean 0.000
_refine_ls_structure_factor_coef Fsqd
_refine_ls_weighting_details 'w=1/[\s^2^(Fo^2^)+(0.0515P)^2^+12.0179P] where P=(Fo^2^+2Fc^2^)/3'
_refine_ls_weighting_scheme calc
_refine_ls_wR_factor_gt 0.0837
_refine_ls_wR_factor_ref 0.0863
_reflns_Friedel_coverage 0.000
_reflns_number_gt 4859
_reflns_number_total 5340
_reflns_threshold_expression 'I > 2\s(I)'
_cod_data_source_file c8dt02835d2.cif
_cod_data_source_block jo2314
_cod_depositor_comments 'Adding full bibliography for 7047668--7047670.cif.'
_cod_original_cell_volume 4755.1(2)
_cod_database_code 7047670
_shelx_space_group_comment
;
The symmetry employed for this shelxl refinement is uniquely defined
by the following loop, which should always be used as a source of
symmetry information in preference to the above space-group names.
They are only intended as comments.
;
_shelxl_version_number 2014-3

loop_
_space_group_symop_operation_xyz
'x, y, z'
'-x, y, -z'
'x+1/2, y+1/2, z'
'-x+1/2, y+1/2, -z'
'-x, -y, -z'
'x, -y, z'
'-x+1/2, -y+1/2, -z'
'x+1/2, -y+1/2, z'

loop_
_atom_site_label
_atom_site_type_symbol
_atom_site_fract_x
_atom_site_fract_y
_atom_site_fract_z
_atom_site_U_iso_or_equiv
_atom_site_adp_type
_atom_site_occupancy
_atom_site_site_symmetry_order
_atom_site_calc_flag
_atom_site_refinement_flags_posn
_atom_site_refinement_flags_adp
_atom_site_refinement_flags_occupancy
_atom_site_disorder_assembly
_atom_site_disorder_group
Nb1 Nb 0.40558(2) 0.35557(2) 0.99039(2) 0.01909(8) Uani 1 1 d . . . . .
Nb2 Nb 0.40805(2) 0.42741(2) 0.79335(2) 0.02091(8) Uani 1 1 d . . . . .
Ti1 Ti 0.40849(4) 0.5000 0.99205(6) 0.01727(14) Uani 1 2 d S T P . .
O1 O 0.33685(14) 0.29999(9) 0.98593(18) 0.0249(4) Uani 1 1 d . . . . .
O2 O 0.34736(13) 0.36983(9) 0.82291(17) 0.0212(4) Uani 1 1 d . . . . .
O3 O 0.50368(13) 0.37184(9) 0.83831(17) 0.0220(4) Uani 1 1 d . . . . .
O4 O 0.5000 0.30840(12) 1.0000 0.0217(6) Uani 1 2 d S T P . .
O5 O 0.35545(17) 0.5000 0.8253(2) 0.0179(5) Uani 1 2 d S T P . .
O6 O 0.34628(13) 0.43419(9) 0.98283(18) 0.0206(4) Uani 1 1 d . . . . .
O7 O 0.5000 0.56517(12) 1.0000 0.0178(5) Uani 1 2 d S T P . .
O8 O 0.50432(18) 0.5000 1.1614(2) 0.0188(5) Uani 1 2 d S T P . .
O9 O 0.33695(15) 0.43417(10) 0.64003(19) 0.0263(4) Uani 1 1 d . . . . .
Ni1 Ni 0.2500 0.2500 1.0000 0.02153(12) Uani 1 2 d S . P . .
N1 N 0.28508(19) 0.30439(12) 1.1372(3) 0.0322(6) Uani 1 1 d . . . . .
H1 H 0.3362 0.3311 1.1581 0.039 Uiso 1 1 calc R U . . .
C1 C 0.2058(3) 0.34397(16) 1.0892(3) 0.0380(8) Uani 1 1 d . . . . .
H1A H 0.2234 0.3796 1.1407 0.046 Uiso 1 1 calc R U . . .
H1B H 0.1583 0.3211 1.0844 0.046 Uiso 1 1 calc R U . . .
C2 C 0.1696(3) 0.36515(15) 0.9692(4) 0.0380(8) Uani 1 1 d . . . . .
H2A H 0.1154 0.3909 0.9351 0.046 Uiso 1 1 calc R U . . .
H2B H 0.2160 0.3898 0.9745 0.046 Uiso 1 1 calc R U . . .
N2 N 0.14610(18) 0.31179(12) 0.8951(3) 0.0305(6) Uani 1 1 d . . . . .
H2 H 0.0899 0.2938 0.8769 0.037 Uiso 1 1 calc R U . . .
C3 C 0.1262(2) 0.32696(17) 0.7844(3) 0.0398(8) Uani 1 1 d . . . . .
H3A H 0.1787 0.3485 0.7995 0.048 Uiso 1 1 calc R U . . .
H3B H 0.0736 0.3548 0.7400 0.048 Uiso 1 1 calc R U . . .
C4 C 0.1057(3) 0.2701(2) 0.7115(3) 0.0490(10) Uani 1 1 d . . . . .
H4A H 0.0585 0.2463 0.7056 0.059 Uiso 1 1 calc R U . . .
H4B H 0.0802 0.2832 0.6318 0.059 Uiso 1 1 calc R U . . .
C5 C 0.1851(3) 0.22856(19) 0.7567(3) 0.0424(8) Uani 1 1 d . . . . .
H5A H 0.1680 0.1987 0.6954 0.051 Uiso 1 1 calc R U . . .
H5B H 0.2361 0.2531 0.7737 0.051 Uiso 1 1 calc R U . . .
Ni2 Ni 0.24240(3) 0.5000 0.52040(4) 0.02325(12) Uani 1 2 d S T P . .
N11 N 0.1765(3) 0.5104(4) 0.5940(4) 0.025(2) Uani 0.5 1 d . . P A -1
H11 H 0.2216 0.4977 0.6772 0.031 Uiso 0.5 1 calc R U P A -1
C11 C 0.1034(4) 0.4650(3) 0.5401(6) 0.0328(14) Uani 0.5 1 d . . P A -1
H11A H 0.0470 0.4827 0.4701 0.039 Uiso 0.5 1 calc R U P A -1
H11B H 0.0924 0.4536 0.5957 0.039 Uiso 0.5 1 calc R U P A -1
C12 C 0.1289(6) 0.4088(4) 0.5061(8) 0.0345(17) Uani 0.5 1 d . . P A -1
H12A H 0.1813 0.3881 0.5765 0.041 Uiso 0.5 1 calc R U P A -1
H12B H 0.0775 0.3799 0.4631 0.041 Uiso 0.5 1 calc R U P A -1
N12 N 0.1523(5) 0.4294(3) 0.4309(6) 0.0288(15) Uani 0.5 1 d . . P A -1
H12 H 0.0963 0.4460 0.3569 0.035 Uiso 0.5 1 calc R U P A -1
C13 C 0.1834(5) 0.3769(3) 0.4022(6) 0.0364(15) Uani 0.5 1 d . . P A -1
H13A H 0.1337 0.3468 0.3568 0.044 Uiso 0.5 1 calc R U P A -1
H13B H 0.2345 0.3569 0.4749 0.044 Uiso 0.5 1 calc R U P A -1
C14 C 0.2132(10) 0.3968(6) 0.3326(10) 0.034(2) Uani 0.5 1 d . . P A -1
H14A H 0.1651 0.4228 0.2678 0.041 Uiso 0.5 1 calc R U P A -1
H14B H 0.2185 0.3602 0.2978 0.041 Uiso 0.5 1 calc R U P A -1
C15 C 0.3015(5) 0.4314(3) 0.3987(7) 0.0371(16) Uani 0.5 1 d . . P A -1
H15A H 0.3486 0.4079 0.4691 0.044 Uiso 0.5 1 calc R U P A -1
H15B H 0.3204 0.4348 0.3492 0.044 Uiso 0.5 1 calc R U P A -1
N13 N 0.2964(3) 0.4915(6) 0.4333(4) 0.024(3) Uani 0.5 1 d . . P A -1
H13 H 0.3605 0.5058 0.4896 0.028 Uiso 0.5 1 calc R U P A -1
C16 C 0.2496(6) 0.5374(3) 0.3346(7) 0.0408(17) Uani 0.5 1 d . . P A -1
H16A H 0.2914 0.5504 0.3189 0.049 Uiso 0.5 1 calc R U P A -1
H16B H 0.1960 0.5183 0.2630 0.049 Uiso 0.5 1 calc R U P A -1
C17 C 0.2208(12) 0.5920(7) 0.3663(12) 0.045(3) Uani 0.5 1 d . . P A -1
H17A H 0.2748 0.6139 0.4322 0.054 Uiso 0.5 1 calc R U P A -1
H17B H 0.1856 0.6202 0.2992 0.054 Uiso 0.5 1 calc R U P A -1
N14 N 0.1655(5) 0.5722(3) 0.3990(6) 0.0266(14) Uani 0.5 1 d . . P A -1
H14 H 0.1080 0.5546 0.3284 0.032 Uiso 0.5 1 calc R U P A -1
C18 C 0.1423(5) 0.6239(3) 0.4398(6) 0.0330(14) Uani 0.5 1 d . . P A -1
H18A H 0.1058 0.6535 0.3753 0.040 Uiso 0.5 1 calc R U P A -1
H18B H 0.1988 0.6446 0.5039 0.040 Uiso 0.5 1 calc R U P A -1
C19 C 0.0904(6) 0.6054(4) 0.4819(7) 0.0352(18) Uani 0.5 1 d . . P A -1
H19A H 0.0394 0.5792 0.4219 0.042 Uiso 0.5 1 calc R U P A -1
H19B H 0.0644 0.6425 0.4891 0.042 Uiso 0.5 1 calc R U P A -1
C20 C 0.1444(4) 0.5718(3) 0.5972(6) 0.0307(14) Uani 0.5 1 d . . P A -1
H20A H 0.1976 0.5968 0.6565 0.037 Uiso 0.5 1 calc R U P A -1
H20B H 0.1065 0.5671 0.6220 0.037 Uiso 0.5 1 calc R U P A -1
O11 O 0.1388(2) 0.22776(17) 0.4845(3) 0.0683(9) Uani 1 1 d . . . . .
O12 O 0.31607(19) 0.27001(12) 0.6712(2) 0.0472(7) Uani 1 1 d . . . . .
O13 O 0.46544(17) 0.20662(11) 0.8606(2) 0.0394(6) Uani 1 1 d . . . . .
O14 O 0.1058(3) 0.5000 0.0293(3) 0.0414(8) Uani 1 2 d S T P . .
O15 O 0.1763(2) 0.5000 0.8177(3) 0.0427(8) Uani 1 2 d S T P . .
O16 O -0.0129(2) 0.5000 0.2197(3) 0.0420(8) Uani 1 2 d S T P . .
O17 O 0.0000 0.39852(18) 0.0000 0.0469(9) Uani 1 2 d S T P . .
O18 O 0.2898(3) 0.5000 0.1239(4) 0.0710(14) Uani 1 2 d S T P . .

loop_
_atom_site_aniso_label
_atom_site_aniso_U_11
_atom_site_aniso_U_22
_atom_site_aniso_U_33
_atom_site_aniso_U_23
_atom_site_aniso_U_13
_atom_site_aniso_U_12
Nb1 0.01908(13) 0.01712(13) 0.02243(13) 0.00029(9) 0.01358(11) -0.00135(8)
Nb2 0.02092(13) 0.02069(14) 0.02032(14) -0.00057(9) 0.01243(11) -0.00038(9)
Ti1 0.0157(3) 0.0196(3) 0.0180(3) 0.000 0.0112(3) 0.000
O1 0.0247(10) 0.0227(10) 0.0295(11) 0.0009(8) 0.0180(9) -0.0022(8)
O2 0.0206(9) 0.0202(9) 0.0216(9) -0.0010(8) 0.0124(8) -0.0022(7)
O3 0.0232(9) 0.0206(9) 0.0231(10) -0.0018(8) 0.0148(8) 0.0003(8)
O4 0.0224(13) 0.0181(13) 0.0259(14) 0.000 0.0156(12) 0.000
O5 0.0175(12) 0.0176(12) 0.0184(13) 0.000 0.0111(11) 0.000
O6 0.0191(9) 0.0198(9) 0.0242(10) 0.0007(8) 0.0142(8) -0.0002(7)
O7 0.0197(13) 0.0149(12) 0.0207(13) 0.000 0.0135(11) 0.000
O8 0.0198(12) 0.0177(12) 0.0215(13) 0.000 0.0141(11) 0.000
O9 0.0265(10) 0.0264(11) 0.0229(10) 0.0001(8) 0.0138(9) -0.0010(8)
Ni1 0.0212(2) 0.0176(2) 0.0285(3) 0.0010(2) 0.0168(2) -0.00116(18)
N1 0.0348(14) 0.0283(13) 0.0379(15) -0.0041(12) 0.0248(13) -0.0046(11)
C1 0.0468(19) 0.0286(16) 0.052(2) -0.0057(15) 0.0377(18) 0.0013(15)
C2 0.0460(19) 0.0226(15) 0.058(2) 0.0050(15) 0.0389(19) 0.0054(14)
N2 0.0282(13) 0.0262(13) 0.0407(15) 0.0072(11) 0.0232(12) 0.0033(10)
C3 0.0364(17) 0.0404(19) 0.0360(18) 0.0130(15) 0.0193(15) 0.0070(15)
C4 0.042(2) 0.058(2) 0.0309(18) 0.0022(17) 0.0149(17) 0.0005(18)
C5 0.044(2) 0.050(2) 0.0328(18) -0.0040(16) 0.0239(17) -0.0020(17)
Ni2 0.0237(3) 0.0241(3) 0.0194(2) 0.000 0.0121(2) 0.000
N11 0.0213(18) 0.028(8) 0.0242(19) 0.002(2) 0.0128(16) 0.003(2)
C11 0.026(3) 0.039(4) 0.036(3) 0.001(3) 0.021(3) -0.001(3)
C12 0.032(4) 0.031(4) 0.040(4) 0.001(3) 0.022(4) -0.004(3)
N12 0.033(3) 0.029(3) 0.020(3) -0.002(2) 0.015(3) 0.003(2)
C13 0.048(4) 0.027(3) 0.035(3) -0.010(3) 0.026(3) -0.006(3)
C14 0.047(5) 0.033(6) 0.028(6) 0.000(4) 0.026(5) 0.005(4)
C15 0.048(4) 0.037(4) 0.035(4) 0.005(3) 0.030(3) 0.013(3)
N13 0.038(2) 0.009(8) 0.032(2) 0.001(2) 0.0250(19) 0.000(2)
C16 0.059(5) 0.039(4) 0.034(4) 0.011(3) 0.033(4) 0.010(4)
C17 0.063(6) 0.039(6) 0.042(7) 0.020(5) 0.036(6) 0.011(5)
N14 0.031(3) 0.026(3) 0.016(3) 0.005(2) 0.011(3) 0.003(2)
C18 0.034(3) 0.024(3) 0.029(3) 0.005(3) 0.014(3) 0.007(3)
C19 0.027(4) 0.041(4) 0.037(4) 0.002(3) 0.019(4) 0.010(3)
C20 0.027(3) 0.035(4) 0.032(3) -0.002(3) 0.020(3) 0.003(3)
O11 0.0580(19) 0.067(2) 0.058(2) 0.0005(17) 0.0256(17) -0.0002(17)
O12 0.0491(15) 0.0382(14) 0.0382(14) -0.0055(12) 0.0192(13) -0.0007(12)
O13 0.0384(13) 0.0341(13) 0.0437(14) -0.0074(11) 0.0246(12) -0.0038(10)
O14 0.045(2) 0.0391(19) 0.046(2) 0.000 0.0310(18) 0.000
O15 0.0312(17) 0.050(2) 0.041(2) 0.000 0.0196(16) 0.000
O16 0.0311(17) 0.049(2) 0.0321(18) 0.000 0.0130(15) 0.000
O17 0.051(2) 0.038(2) 0.062(3) 0.000 0.040(2) 0.000
O18 0.058(3) 0.115(4) 0.055(3) 0.000 0.043(2) 0.000

loop_
_atom_type_symbol
_atom_type_description
_atom_type_scat_dispersion_real
_atom_type_scat_dispersion_imag
_atom_type_scat_source
C C 0.0033 0.0016 'International Tables Vol C Tables 4.2.6.8 and 6.1.1.4'
H H 0.0000 0.0000 'International Tables Vol C Tables 4.2.6.8 and 6.1.1.4'
N N 0.0061 0.0033 'International Tables Vol C Tables 4.2.6.8 and 6.1.1.4'
O O 0.0106 0.0060 'International Tables Vol C Tables 4.2.6.8 and 6.1.1.4'
Ti Ti 0.2776 0.4457 'International Tables Vol C Tables 4.2.6.8 and 6.1.1.4'
Nb Nb -2.0727 0.6215 'International Tables Vol C Tables 4.2.6.8 and 6.1.1.4'
Ni Ni 0.3393 1.1124 'International Tables Vol C Tables 4.2.6.8 and 6.1.1.4'

loop_
_geom_angle_atom_site_label_1
_geom_angle_atom_site_label_2
_geom_angle_atom_site_label_3
_geom_angle
_geom_angle_site_symmetry_1
_geom_angle_site_symmetry_3
O1 Nb1 O4 104.52(10) . .
O1 Nb1 O2 103.59(9) . .
O4 Nb1 O2 87.26(6) . .
O1 Nb1 O3 101.91(9) . 2_657
O4 Nb1 O3 88.51(6) . 2_657
O2 Nb1 O3 154.40(8) . 2_657
O1 Nb1 O6 102.69(9) . .
O4 Nb1 O6 152.78(9) . .
O2 Nb1 O6 86.35(8) . .
O3 Nb1 O6 85.95(8) 2_657 .
O1 Nb1 O7 178.15(8) . 5_667
O4 Nb1 O7 77.03(8) . 5_667
O2 Nb1 O7 77.41(6) . 5_667
O3 Nb1 O7 77.04(6) 2_657 5_667
O6 Nb1 O7 75.76(7) . 5_667
O1 Nb1 Ti1 134.84(7) . .
O4 Nb1 Ti1 120.61(7) . .
O2 Nb1 Ti1 81.16(6) . .
O3 Nb1 Ti1 79.35(6) 2_657 .
O6 Nb1 Ti1 32.18(6) . .
O7 Nb1 Ti1 43.59(4) 5_667 .
O1 Nb1 Nb2 135.20(7) . .
O4 Nb1 Nb2 79.14(5) . .
O2 Nb1 Nb2 31.64(6) . .
O3 Nb1 Nb2 122.88(6) 2_657 .
O6 Nb1 Nb2 81.61(6) . .
O7 Nb1 Nb2 45.855(6) 5_667 .
Ti1 Nb1 Nb2 61.445(14) . .
O1 Nb1 Nb2 133.30(7) . 2_657
O4 Nb1 Nb2 78.98(5) . 2_657
O2 Nb1 Nb2 123.11(6) . 2_657
O3 Nb1 Nb2 31.50(6) 2_657 2_657
O6 Nb1 Nb2 82.49(6) . 2_657
O7 Nb1 Nb2 45.754(7) 5_667 2_657
Ti1 Nb1 Nb2 61.011(13) . 2_657
Nb2 Nb1 Nb2 91.474(10) . 2_657
O9 Nb2 O3 107.30(10) . .
O9 Nb2 O2 104.69(9) . .
O3 Nb2 O2 94.01(9) . .
O9 Nb2 O5 97.54(10) . .
O3 Nb2 O5 152.43(10) . .
O2 Nb2 O5 90.99(8) . .
O9 Nb2 O8 99.51(10) . 5_667
O3 Nb2 O8 89.15(8) . 5_667
O2 Nb2 O8 153.39(10) . 5_667
O5 Nb2 O8 74.86(9) . 5_667
O9 Nb2 O7 171.10(9) . 5_667
O3 Nb2 O7 79.71(7) . 5_667
O2 Nb2 O7 79.84(7) . 5_667
O5 Nb2 O7 74.53(9) . 5_667
O8 Nb2 O7 74.74(9) 5_667 5_667
O9 Nb2 Nb2 85.19(7) . 6_565
O3 Nb2 Nb2 129.33(6) . 6_565
O2 Nb2 Nb2 130.96(6) . 6_565
O5 Nb2 Nb2 40.00(6) . 6_565
O8 Nb2 Nb2 40.20(6) 5_667 6_565
O7 Nb2 Nb2 86.08(6) 5_667 6_565
O9 Nb2 Ti1 133.56(7) . 5_667
O3 Nb2 Ti1 76.95(6) . 5_667
O2 Nb2 Ti1 121.36(6) . 5_667
O5 Nb2 Ti1 77.31(7) . 5_667
O8 Nb2 Ti1 34.21(7) 5_667 5_667
O7 Nb2 Ti1 41.54(4) 5_667 5_667
Nb2 Nb2 Ti1 61.126(7) 6_565 5_667
O9 Nb2 Ti1 131.47(7) . .
O3 Nb2 Ti1 120.95(6) . .
O2 Nb2 Ti1 78.13(6) . .
O5 Nb2 Ti1 34.35(7) . .
O8 Nb2 Ti1 77.62(7) 5_667 .
O7 Nb2 Ti1 41.25(4) 5_667 .
Nb2 Nb2 Ti1 61.295(7) 6_565 .
Ti1 Nb2 Ti1 60.16(2) 5_667 .
O9 Nb2 Nb1 137.46(7) . .
O3 Nb2 Nb1 85.35(6) . .
O2 Nb2 Nb1 32.88(6) . .
O5 Nb2 Nb1 84.27(6) . .
O8 Nb2 Nb1 121.60(8) 5_667 .
O7 Nb2 Nb1 47.05(4) 5_667 .
Nb2 Nb2 Nb1 118.372(6) 6_565 .
Ti1 Nb2 Nb1 88.492(13) 5_667 .
Ti1 Nb2 Nb1 57.083(8) . .
O9 Nb2 Nb1 140.29(7) . 2_657
O3 Nb2 Nb1 32.99(6) . 2_657
O2 Nb2 Nb1 84.22(6) . 2_657
O5 Nb2 Nb1 121.26(7) . 2_657
O8 Nb2 Nb1 84.20(6) 5_667 2_657
O7 Nb2 Nb1 46.94(4) 5_667 2_657
Nb2 Nb2 Nb1 118.313(6) 6_565 2_657
Ti1 Nb2 Nb1 57.189(9) 5_667 2_657
Ti1 Nb2 Nb1 88.093(12) . 2_657
Nb1 Nb2 Nb1 61.543(9) . 2_657
O6 Ti1 O6 105.62(13) 6_565 .
O6 Ti1 O8 97.99(8) 6_565 .
O6 Ti1 O8 97.99(8) . .
O6 Ti1 O5 95.80(8) 6_565 .
O6 Ti1 O5 95.80(8) . .
O8 Ti1 O5 157.08(12) . .
O6 Ti1 O7 167.87(8) 6_565 5_667
O6 Ti1 O7 86.38(8) . 5_667
O8 Ti1 O7 81.76(6) . 5_667
O5 Ti1 O7 80.93(6) . 5_667
O6 Ti1 O7 86.39(8) 6_565 .
O6 Ti1 O7 167.86(8) . .
O8 Ti1 O7 81.76(6) . .
O5 Ti1 O7 80.94(6) . .
O7 Ti1 O7 81.56(10) 5_667 .
O6 Ti1 Nb1 36.44(6) 6_565 6_565
O6 Ti1 Nb1 142.06(7) . 6_565
O8 Ti1 Nb1 90.440(13) . 6_565
O5 Ti1 Nb1 89.855(13) . 6_565
O7 Ti1 Nb1 131.52(6) 5_667 6_565
O7 Ti1 Nb1 49.96(5) . 6_565
O6 Ti1 Nb1 142.06(7) 6_565 .
O6 Ti1 Nb1 36.44(6) . .
O8 Ti1 Nb1 90.440(13) . .
O5 Ti1 Nb1 89.854(13) . .
O7 Ti1 Nb1 49.96(5) 5_667 .
O7 Ti1 Nb1 131.52(6) . .
Nb1 Ti1 Nb1 178.40(2) 6_565 .
O6 Ti1 Nb2 86.20(6) 6_565 5_667
O6 Ti1 Nb2 134.68(7) . 5_667
O8 Ti1 Nb2 36.69(5) . 5_667
O5 Ti1 Nb2 126.98(6) . 5_667
O7 Ti1 Nb2 86.50(4) 5_667 5_667
O7 Ti1 Nb2 46.220(12) . 5_667
Nb1 Ti1 Nb2 61.799(9) 6_565 5_667
Nb1 Ti1 Nb2 119.542(18) . 5_667
O6 Ti1 Nb2 134.68(7) 6_565 2_657
O6 Ti1 Nb2 86.20(6) . 2_657
O8 Ti1 Nb2 36.69(5) . 2_657
O5 Ti1 Nb2 126.98(6) . 2_657
O7 Ti1 Nb2 46.220(12) 5_667 2_657
O7 Ti1 Nb2 86.50(4) . 2_657
Nb1 Ti1 Nb2 119.542(18) 6_565 2_657
Nb1 Ti1 Nb2 61.799(9) . 2_657
Nb2 Ti1 Nb2 57.745(14) 5_667 2_657
O6 Ti1 Ti1 127.15(6) 6_565 5_667
O6 Ti1 Ti1 127.15(6) . 5_667
O8 Ti1 Ti1 79.09(8) . 5_667
O5 Ti1 Ti1 77.99(8) . 5_667
O7 Ti1 Ti1 40.78(5) 5_667 5_667
O7 Ti1 Ti1 40.78(5) . 5_667
Nb1 Ti1 Ti1 90.739(12) 6_565 5_667
Nb1 Ti1 Ti1 90.738(12) . 5_667
Nb2 Ti1 Ti1 60.183(18) 5_667 5_667
Nb2 Ti1 Ti1 60.183(18) 2_657 5_667
O6 Ti1 Nb2 84.52(7) 6_565 6_565
O6 Ti1 Nb2 132.04(7) . 6_565
O8 Ti1 Nb2 127.47(7) . 6_565
O5 Ti1 Nb2 36.25(5) . 6_565
O7 Ti1 Nb2 86.05(4) 5_667 6_565
O7 Ti1 Nb2 45.871(12) . 6_565
Nb1 Ti1 Nb2 61.475(9) 6_565 6_565
Nb1 Ti1 Nb2 118.876(19) . 6_565
Nb2 Ti1 Nb2 91.932(14) 5_667 6_565
Nb2 Ti1 Nb2 119.84(2) 2_657 6_565
Ti1 Ti1 Nb2 59.654(18) 5_667 6_565
Nb1 O1 Ni1 166.26(13) . .
Nb2 O2 Nb1 115.48(9) . .
Nb2 O3 Nb1 115.51(10) . 2_657
Nb1 O4 Nb1 117.29(13) . 2_657
Ti1 O5 Nb2 109.40(9) . 6_565
Ti1 O5 Nb2 109.40(9) . .
Nb2 O5 Nb2 100.01(11) 6_565 .
Ti1 O6 Nb1 111.38(10) . .
Ti1 O7 Ti1 98.44(10) . 5_667
Ti1 O7 Nb2 92.23(4) . 5_667
Ti1 O7 Nb2 92.88(4) 5_667 5_667
Ti1 O7 Nb2 92.88(4) . 6_565
Ti1 O7 Nb2 92.23(4) 5_667 6_565
Nb2 O7 Nb2 172.17(12) 5_667 6_565
Ti1 O7 Nb1 175.09(9) . 5_667
Ti1 O7 Nb1 86.456(16) 5_667 5_667
Nb2 O7 Nb1 87.10(5) 5_667 5_667
Nb2 O7 Nb1 87.30(5) 6_565 5_667
Ti1 O7 Nb1 86.456(15) . 6_565
Ti1 O7 Nb1 175.09(9) 5_667 6_565
Nb2 O7 Nb1 87.30(5) 5_667 6_565
Nb2 O7 Nb1 87.10(5) 6_565 6_565
Nb1 O7 Nb1 88.66(8) 5_667 6_565
Ti1 O8 Nb2 109.10(10) . 5_667
Ti1 O8 Nb2 109.10(10) . 2_657
Nb2 O8 Nb2 99.59(11) 5_667 2_657
Nb2 O9 Ni2 134.04(12) . .
N1 Ni1 N1 180.0 . 7_557
N1 Ni1 N2 85.81(12) . .
N1 Ni1 N2 94.19(12) 7_557 .
N1 Ni1 N2 94.19(12) . 7_557
N1 Ni1 N2 85.81(12) 7_557 7_557
N2 Ni1 N2 180.00(11) . 7_557
N1 Ni1 O1 89.82(10) . .
N1 Ni1 O1 90.18(10) 7_557 .
N2 Ni1 O1 91.27(9) . .
N2 Ni1 O1 88.73(9) 7_557 .
N1 Ni1 O1 90.18(10) . 7_557
N1 Ni1 O1 89.83(10) 7_557 7_557
N2 Ni1 O1 88.73(9) . 7_557
N2 Ni1 O1 91.27(9) 7_557 7_557
O1 Ni1 O1 180.0 . 7_557
C5 N1 C1 113.6(3) 7_557 .
C5 N1 Ni1 115.2(2) 7_557 .
C1 N1 Ni1 105.1(2) . .
N1 C1 C2 109.0(3) . .
N2 C2 C1 109.0(3) . .
C3 N2 C2 113.1(3) . .
C3 N2 Ni1 116.4(2) . .
C2 N2 Ni1 105.2(2) . .
N2 C3 C4 111.7(3) . .
C5 C4 C3 115.8(3) . .
N1 C5 C4 112.5(3) 7_557 .
N12 Ni2 N13 93.9(4) . .
N12 Ni2 N11 83.7(3) . .
N13 Ni2 N11 174.8(2) . .
N12 Ni2 O9 87.2(2) . .
N13 Ni2 O9 88.0(3) . .
N11 Ni2 O9 96.4(2) . .
N12 Ni2 O9 168.8(2) . 6_565
N13 Ni2 O9 95.0(3) . 6_565
N11 Ni2 O9 87.9(2) . 6_565
O9 Ni2 O9 86.37(12) . 6_565
N12 Ni2 N14 99.3(2) . .
N13 Ni2 N14 83.9(4) . .
N11 Ni2 N14 92.0(3) . .
O9 Ni2 N14 169.9(2) . .
O9 Ni2 N14 88.32(19) 6_565 .
C11 N11 C20 111.4(5) . .
C11 N11 Ni2 107.9(5) . .
C20 N11 Ni2 119.7(5) . .
N11 C11 C12 110.1(6) . .
N12 C12 C11 107.2(6) . .
C13 N12 C12 109.2(6) . .
C13 N12 Ni2 117.0(5) . .
C12 N12 Ni2 105.3(5) . .
N12 C13 C14 110.5(7) . .
C13 C14 C15 116.1(8) . .
N13 C15 C14 113.4(7) . .
C15 N13 C16 113.5(6) . .
C15 N13 Ni2 117.7(7) . .
C16 N13 Ni2 108.0(6) . .
C17 C16 N13 110.0(7) . .
N14 C17 C16 109.6(10) . .
C17 N14 C18 111.0(8) . .
C17 N14 Ni2 103.9(7) . .
C18 N14 Ni2 116.9(5) . .
N14 C18 C19 113.1(6) . .
C18 C19 C20 115.6(7) . .
N11 C20 C19 114.2(6) . .

loop_
_geom_bond_atom_site_label_1
_geom_bond_atom_site_label_2
_geom_bond_distance
_geom_bond_site_symmetry_2
Nb1 O1 1.752(2) .
Nb1 O4 1.9888(14) .
Nb1 O2 1.995(2) .
Nb1 O3 2.005(2) 2_657
Nb1 O6 2.0213(19) .
Nb1 O7 2.4305(19) 5_667
Nb1 Ti1 3.1688(2) .
Nb1 Nb2 3.3165(4) .
Nb1 Nb2 3.3227(4) 2_657
Nb2 O9 1.768(2) .
Nb2 O3 1.924(2) .
Nb2 O2 1.927(2) .
Nb2 O5 2.0787(17) .
Nb2 O8 2.0852(17) 5_667
Nb2 O7 2.3829(3) 5_667
Nb2 Nb2 3.1849(5) 6_565
Nb2 Ti1 3.2980(6) 5_667
Nb2 Ti1 3.3156(6) .
Nb2 Nb1 3.3227(4) 2_657
Ti1 O6 1.8124(19) 6_565
Ti1 O6 1.812(2) .
Ti1 O8 1.962(3) .
Ti1 O5 1.983(3) .
Ti1 O7 2.1889(17) 5_667
Ti1 O7 2.1889(17) .
Ti1 Nb1 3.1688(2) 6_565
Ti1 Nb2 3.2979(6) 5_667
Ti1 Nb2 3.2979(6) 2_657
Ti1 Ti1 3.3149(13) 5_667
Ti1 Nb2 3.3156(6) 6_565
O1 Ni1 2.087(2) .
O3 Nb1 2.005(2) 2_657
O4 Nb1 1.9888(14) 2_657
O5 Nb2 2.0787(17) 6_565
O7 Ti1 2.1889(17) 5_667
O7 Nb2 2.3829(3) 5_667
O7 Nb2 2.3829(3) 6_565
O7 Nb1 2.4305(18) 5_667
O7 Nb1 2.4305(18) 6_565
O8 Nb2 2.0850(17) 5_667
O8 Nb2 2.0850(17) 2_657
O9 Ni2 2.110(2) .
Ni1 N1 2.062(3) .
Ni1 N1 2.062(3) 7_557
Ni1 N2 2.073(3) .
Ni1 N2 2.073(3) 7_557
Ni1 O1 2.087(2) 7_557
N1 C5 1.474(5) 7_557
N1 C1 1.477(4) .
C1 C2 1.512(5) .
C2 N2 1.465(5) .
N2 C3 1.460(5) .
C3 C4 1.527(6) .
C4 C5 1.510(6) .
C5 N1 1.474(5) 7_557
Ni2 N12 2.058(7) .
Ni2 N13 2.080(5) .
Ni2 N11 2.105(5) .
Ni2 O9 2.111(2) 6_565
Ni2 N14 2.138(6) .
N11 C11 1.471(9) .
N11 C20 1.489(10) .
C11 C12 1.515(10) .
C12 N12 1.491(11) .
N12 C13 1.470(9) .
C13 C14 1.504(16) .
C14 C15 1.512(17) .
C15 N13 1.437(14) .
N13 C16 1.517(12) .
C16 C17 1.504(19) .
C17 N14 1.459(16) .
N14 C18 1.470(10) .
C18 C19 1.503(11) .
C19 C20 1.516(11) .

loop_
_geom_hbond_atom_site_label_D
_geom_hbond_atom_site_label_H
_geom_hbond_atom_site_label_A
_geom_hbond_distance_DH
_geom_hbond_distance_HA
_geom_hbond_distance_DA
_geom_hbond_angle_DHA
_geom_hbond_site_symmetry_A
C2 H2B O6 0.99 2.58 3.553(4) 169.0 .
N2 H2 O13 1.00 2.21 3.147(4) 155.6 8_455
C5 H5B O1 0.99 2.65 3.160(4) 112.5 .
N11 H11 O5 1.00 2.07 2.953(5) 146.3 .
N12 H12 O16 1.00 2.13 3.114(7) 167.3 .
C13 H13B O9 0.99 2.58 3.093(7) 112.3 .
N14 H14 O16 1.00 2.16 3.122(7) 161.3 .
C20 H20A O2 0.99 2.43 3.391(7) 163.8 6_565
